data_4031545
loop_
_publ_author_name
'Kaleta, Ji\<r\'i'
'Kaletov\'a, Eva'
'C\'isa\<rov\'a, Ivana'
'Teat, Simon J.'
'Michl, Josef'

_publ_section_title
;
 Synthesis of Triptycene-Based Molecular Rotors for Langmuir-Blodgett
 Monolayers.
;
_journal_issue 20
_journal_name_full 'The Journal of organic chemistry'
_journal_page_first 10134
_journal_page_last 10150
_journal_paper_doi 10.1021/acs.joc.5b01753
_journal_volume 80
_journal_year 2015
_chemical_compound_source 'synthesized by Dr. Jiri Kaleta'
_chemical_formula_moiety 'C23 H14 O'
_chemical_formula_sum 'C23 H14 O'
_chemical_formula_weight 306.34
_chemical_name_systematic
; 
 ? 
;
_space_group_IT_number 2
_space_group_name_Hall '-P 1'
_symmetry_cell_setting triclinic
_symmetry_space_group_name_Hall '-P 1'
_symmetry_space_group_name_H-M 'P -1'
_atom_sites_solution_hydrogens geom
_atom_sites_solution_primary direct
_atom_sites_solution_secondary difmap
_audit_creation_method SHELXL-97
_cell_angle_alpha 98.4355(15)
_cell_angle_beta 90.6462(15)
_cell_angle_gamma 90.2978(15)
_cell_formula_units_Z 6
_cell_length_a 8.9567(3)
_cell_length_b 11.8107(4)
_cell_length_c 22.4244(8)
_cell_measurement_reflns_used 9986
_cell_measurement_temperature 150(2)
_cell_measurement_theta_max 27.542
_cell_measurement_theta_min 2.7116
_cell_volume 2346.29(14)
_computing_cell_refinement 'SAINT V8.34A (Bruker AXS Inc., 2013)'
_computing_data_collection 'Bruker Instrument Service v2012.12.0.3'
_computing_data_reduction 'SAINT V8.34A (Bruker AXS Inc., 2013)'
_computing_structure_refinement 'SHELXL-97 (Sheldrick, 1997)'
_computing_structure_solution 'SHELXL-2013 (Sheldrick, 2013)'
_diffrn_ambient_temperature 150(2)
_diffrn_measured_fraction_theta_full 0.999
_diffrn_measured_fraction_theta_max 0.999
_diffrn_measurement_device_type 'Bruker APEX-II CCD'
_diffrn_measurement_method '\f and \w scans'
_diffrn_radiation_monochromator graphite
_diffrn_radiation_source 'fine-focus sealed tube'
_diffrn_radiation_type MoK\a
_diffrn_radiation_wavelength 0.71073
_diffrn_reflns_av_R_equivalents 0.0197
_diffrn_reflns_av_sigmaI/netI 0.0249
_diffrn_reflns_limit_h_max 10
_diffrn_reflns_limit_h_min -11
_diffrn_reflns_limit_k_max 10
_diffrn_reflns_limit_k_min -15
_diffrn_reflns_limit_l_max 29
_diffrn_reflns_limit_l_min -28
_diffrn_reflns_number 30214
_diffrn_reflns_theta_full 27.50
_diffrn_reflns_theta_max 27.50
_diffrn_reflns_theta_min 1.74
_diffrn_standards_number 0
_exptl_absorpt_coefficient_mu 0.078
_exptl_absorpt_correction_T_max 0.9742
_exptl_absorpt_correction_T_min 0.9565
_exptl_absorpt_correction_type multi-scan
_exptl_absorpt_process_details 'SADABS V2012/1 (Bruker AXS Inc.)'
_exptl_crystal_colour colourless
_exptl_crystal_density_diffrn 1.301
_exptl_crystal_density_method 'not measured'
_exptl_crystal_description prism
_exptl_crystal_F_000 960
_exptl_crystal_size_max 0.57
_exptl_crystal_size_mid 0.54
_exptl_crystal_size_min 0.34
_refine_diff_density_max 0.659
_refine_diff_density_min -0.708
_refine_diff_density_rms 0.073
_refine_ls_extinction_method none
_refine_ls_goodness_of_fit_ref 1.181
_refine_ls_hydrogen_treatment mixed
_refine_ls_matrix_type full
_refine_ls_number_parameters 682
_refine_ls_number_reflns 10775
_refine_ls_number_restraints 1
_refine_ls_restrained_S_all 1.184
_refine_ls_R_factor_all 0.1019
_refine_ls_R_factor_gt 0.0911
_refine_ls_shift/su_max 0.007
_refine_ls_shift/su_mean 0.000
_refine_ls_structure_factor_coef Fsqd
_refine_ls_weighting_details 'calc w=1/[\s^2^(Fo^2^)+(0.0324P)^2^+6.1970P] where P=(Fo^2^+2Fc^2^)/3'
_refine_ls_weighting_scheme calc
_refine_ls_wR_factor_gt 0.2009
_refine_ls_wR_factor_ref 0.2057
_reflns_number_gt 9212
_reflns_number_total 10775
_reflns_threshold_expression I>2\s(I)
_cod_data_source_file jo5b01753_si_006.cif
_cod_data_source_block JK479
_cod_depositor_comments 'Adding full bibliography for 4031540--4031548.cif.'
_cod_database_code 4031545

loop_
_symmetry_equiv_pos_as_xyz
'x, y, z'
'-x, -y, -z'

loop_
_atom_site_label
_atom_site_type_symbol
_atom_site_fract_x
_atom_site_fract_y
_atom_site_fract_z
_atom_site_U_iso_or_equiv
_atom_site_adp_type
_atom_site_occupancy
_atom_site_symmetry_multiplicity
_atom_site_calc_flag
_atom_site_refinement_flags
_atom_site_disorder_assembly
_atom_site_disorder_group
C1A C 0.8222(4) 0.0884(4) -0.02839(16) 0.0435(10) Uani 1 1 d . . .
C2A C 0.7244(4) 0.1068(3) 0.02491(14) 0.0308(7) Uani 1 1 d . . .
C3A C 0.6458(3) 0.1224(3) 0.06673(14) 0.0237(6) Uani 1 1 d . . .
C4A C 0.5404(3) 0.1376(2) 0.11680(13) 0.0186(5) Uani 1 1 d . . .
C5A C 0.4905(3) 0.0238(2) 0.13679(13) 0.0203(6) Uani 1 1 d . . .
C6A C 0.5410(4) -0.0847(3) 0.11356(14) 0.0268(7) Uani 1 1 d . . .
H6A H 0.6134 -0.0943 0.0826 0.032 Uiso 1 1 calc R . .
C7A C 0.4833(4) -0.1792(3) 0.13659(16) 0.0341(8) Uani 1 1 d . . .
H7A H 0.5180 -0.2537 0.1214 0.041 Uiso 1 1 calc R . .
C8A C 0.3762(4) -0.1663(3) 0.18126(17) 0.0344(8) Uani 1 1 d . . .
H8A H 0.3356 -0.2317 0.1955 0.041 Uiso 1 1 calc R . .
C9A C 0.3283(3) -0.0573(3) 0.20517(15) 0.0279(7) Uani 1 1 d . . .
H9A H 0.2567 -0.0478 0.2364 0.033 Uiso 1 1 calc R . .
C10A C 0.3861(3) 0.0376(2) 0.18302(13) 0.0209(6) Uani 1 1 d . . .
C11A C 0.3473(3) 0.1617(2) 0.20490(13) 0.0212(6) Uani 1 1 d . . .
H11A H 0.2738 0.1708 0.2385 0.025 Uiso 1 1 calc R . .
C12A C 0.4953(3) 0.2218(2) 0.22190(13) 0.0197(6) Uani 1 1 d . . .
C13A C 0.5323(4) 0.2834(3) 0.27715(14) 0.0254(6) Uani 1 1 d . . .
H13A H 0.4628 0.2900 0.3092 0.031 Uiso 1 1 calc R . .
C14A C 0.6719(4) 0.3359(3) 0.28578(15) 0.0285(7) Uani 1 1 d . . .
H14A H 0.6987 0.3769 0.3241 0.034 Uiso 1 1 calc R . .
C15A C 0.7719(4) 0.3285(3) 0.23868(15) 0.0270(7) Uani 1 1 d . . .
H15A H 0.8658 0.3665 0.2447 0.032 Uiso 1 1 calc R . .
C16A C 0.7363(3) 0.2657(2) 0.18259(14) 0.0218(6) Uani 1 1 d . . .
H16A H 0.8052 0.2603 0.1504 0.026 Uiso 1 1 calc R . .
C17A C 0.5981(3) 0.2114(2) 0.17478(13) 0.0183(5) Uani 1 1 d . . .
C18A C 0.2922(3) 0.2089(2) 0.14924(14) 0.0219(6) Uani 1 1 d . . .
C19A C 0.1573(3) 0.2628(3) 0.14340(16) 0.0308(7) Uani 1 1 d . . .
H19A H 0.0891 0.2724 0.1759 0.037 Uiso 1 1 calc R . .
C20A C 0.1221(4) 0.3028(3) 0.08974(18) 0.0384(8) Uani 1 1 d . . .
H20A H 0.0296 0.3399 0.0854 0.046 Uiso 1 1 calc R . .
C21A C 0.2217(4) 0.2885(3) 0.04254(17) 0.0330(7) Uani 1 1 d . . .
H21A H 0.1965 0.3159 0.0060 0.040 Uiso 1 1 calc R . .
C22A C 0.3589(3) 0.2345(3) 0.04782(14) 0.0249(6) Uani 1 1 d . . .
H22A H 0.4269 0.2248 0.0153 0.030 Uiso 1 1 calc R . .
C23A C 0.3934(3) 0.1954(2) 0.10172(13) 0.0200(6) Uani 1 1 d . . .
O1A O 0.9411(5) 0.1423(4) -0.02395(19) 0.0234(9) Uani 0.50 1 d P . .
H1A H 0.9992 0.1026 -0.0017 0.028 Uiso 0.50 1 d PR . .
O2A O 0.8808(5) -0.0135(4) -0.0438(2) 0.0264(9) Uani 0.50 1 d P . .
H2A H 0.8058 -0.0630 -0.0625 0.032 Uiso 0.50 1 d PR . .
C1B C 1.1965(4) 0.6015(3) 0.04595(13) 0.0308(7) Uani 1 1 d D . .
C2B C 1.1021(3) 0.6266(3) 0.09983(13) 0.0218(6) Uani 1 1 d . A .
C3B C 1.0129(3) 0.6426(2) 0.13902(13) 0.0198(6) Uani 1 1 d . . .
C4B C 0.9073(3) 0.6613(2) 0.18858(12) 0.0180(5) Uani 1 1 d . A .
C5B C 0.7557(3) 0.6008(2) 0.17384(13) 0.0201(6) Uani 1 1 d . . .
C6B C 0.7157(3) 0.5367(2) 0.11990(14) 0.0241(6) Uani 1 1 d . A .
H6B H 0.7835 0.5264 0.0873 0.029 Uiso 1 1 calc R . .
C7B C 0.5731(4) 0.4868(3) 0.11379(16) 0.0299(7) Uani 1 1 d . . .
H7B H 0.5434 0.4426 0.0767 0.036 Uiso 1 1 calc R A .
C8B C 0.4749(3) 0.5015(3) 0.16171(16) 0.0287(7) Uani 1 1 d . A .
H8B H 0.3789 0.4665 0.1574 0.034 Uiso 1 1 calc R . .
C9B C 0.5159(3) 0.5670(3) 0.21586(16) 0.0270(7) Uani 1 1 d . . .
H9B H 0.4483 0.5776 0.2485 0.032 Uiso 1 1 calc R A .
C10B C 0.6570(3) 0.6171(2) 0.22194(13) 0.0210(6) Uani 1 1 d . A .
C11B C 0.7209(3) 0.6921(3) 0.27756(13) 0.0223(6) Uani 1 1 d . . .
H11B H 0.6493 0.7041 0.3118 0.027 Uiso 1 1 calc R A .
C12B C 0.7682(3) 0.8034(2) 0.25605(13) 0.0202(6) Uani 1 1 d . A .
C13B C 0.7187(3) 0.9120(3) 0.27803(14) 0.0240(6) Uani 1 1 d . . .
H13B H 0.6496 0.9231 0.3101 0.029 Uiso 1 1 calc R A .
C14B C 0.7714(4) 1.0046(3) 0.25252(14) 0.0276(7) Uani 1 1 d . A .
H14B H 0.7378 1.0795 0.2674 0.033 Uiso 1 1 calc R . .
C15B C 0.8729(4) 0.9891(3) 0.20553(15) 0.0281(7) Uani 1 1 d . . .
H15B H 0.9085 1.0532 0.1886 0.034 Uiso 1 1 calc R A .
C16B C 0.9226(3) 0.8789(3) 0.18318(13) 0.0226(6) Uani 1 1 d . A .
H16B H 0.9918 0.8674 0.1511 0.027 Uiso 1 1 calc R . .
C17B C 0.8692(3) 0.7877(2) 0.20858(13) 0.0193(6) Uani 1 1 d . . .
C18B C 0.8645(3) 0.6336(2) 0.29322(13) 0.0208(6) Uani 1 1 d . A .
C19B C 0.9004(4) 0.5969(3) 0.34734(13) 0.0245(6) Uani 1 1 d . . .
H19B H 0.8329 0.6085 0.3800 0.029 Uiso 1 1 calc R A .
C20B C 1.0355(4) 0.5431(3) 0.35366(14) 0.0284(7) Uani 1 1 d . A .
H20B H 1.0611 0.5188 0.3910 0.034 Uiso 1 1 calc R . .
C21B C 1.1336(4) 0.5244(3) 0.30578(15) 0.0278(7) Uani 1 1 d . . .
H21B H 1.2251 0.4861 0.3103 0.033 Uiso 1 1 calc R A .
C22B C 1.0988(3) 0.5615(3) 0.25111(13) 0.0222(6) Uani 1 1 d . A .
H22B H 1.1662 0.5495 0.2184 0.027 Uiso 1 1 calc R . .
C23B C 0.9646(3) 0.6161(2) 0.24540(13) 0.0195(6) Uani 1 1 d . . .
O1B O 1.1253(6) 0.6279(4) -0.0034(2) 0.0301(10) Uani 0.50 1 d P A 1
H1B H 1.0965 0.7093 0.0055 0.036 Uiso 0.50 1 d PR A 1
O2B O 1.1031(5) 0.5528(5) -0.00414(18) 0.0393(12) Uani 0.50 1 d PD A 2
H2B H 1.0000 0.5000 0.0000 0.047 Uiso 1 2 d SR A 2
C1C C -0.0780(6) 0.7859(5) 0.6565(2) 0.0672(15) Uani 1 1 d . . .
C2C C 0.0282(4) 0.7755(3) 0.60649(15) 0.0319(7) Uani 1 1 d . . .
C3C C 0.1117(3) 0.7660(2) 0.56635(13) 0.0205(6) Uani 1 1 d . . .
C4C C 0.2174(3) 0.7540(2) 0.51635(12) 0.0163(5) Uani 1 1 d . . .
C5C C 0.2581(3) 0.6287(2) 0.49321(12) 0.0175(5) Uani 1 1 d . . .
C6C C 0.2026(3) 0.5333(2) 0.51453(13) 0.0214(6) Uani 1 1 d . . .
H6C H 0.1325 0.5408 0.5463 0.026 Uiso 1 1 calc R . .
C7C C 0.2515(4) 0.4254(3) 0.48847(14) 0.0255(6) Uani 1 1 d . . .
H7C H 0.2126 0.3589 0.5021 0.031 Uiso 1 1 calc R . .
C8C C 0.3556(4) 0.4141(3) 0.44308(14) 0.0264(6) Uani 1 1 d . . .
H8C H 0.3898 0.3402 0.4266 0.032 Uiso 1 1 calc R . .
C9C C 0.4109(3) 0.5110(3) 0.42128(13) 0.0214(6) Uani 1 1 d . . .
H9C H 0.4818 0.5033 0.3898 0.026 Uiso 1 1 calc R . .
C10C C 0.3612(3) 0.6181(2) 0.44612(12) 0.0182(5) Uani 1 1 d . . .
C11C C 0.4049(3) 0.7322(2) 0.42744(12) 0.0184(5) Uani 1 1 d . . .
H11C H 0.4769 0.7240 0.3933 0.022 Uiso 1 1 calc R . .
C12C C 0.2597(3) 0.7889(2) 0.41268(12) 0.0174(5) Uani 1 1 d . . .
C13C C 0.2224(3) 0.8250(2) 0.35846(12) 0.0212(6) Uani 1 1 d . . .
H13C H 0.2892 0.8139 0.3255 0.025 Uiso 1 1 calc R . .
C14C C 0.0847(4) 0.8779(3) 0.35291(14) 0.0260(6) Uani 1 1 d . . .
H14C H 0.0573 0.9025 0.3159 0.031 Uiso 1 1 calc R . .
C15C C -0.0120(3) 0.8947(3) 0.40112(14) 0.0240(6) Uani 1 1 d . . .
H15C H -0.1041 0.9326 0.3972 0.029 Uiso 1 1 calc R . .
C16C C 0.0246(3) 0.8564(2) 0.45546(13) 0.0207(6) Uani 1 1 d . . .
H16C H -0.0421 0.8673 0.4884 0.025 Uiso 1 1 calc R . .
C17C C 0.1598(3) 0.8025(2) 0.46043(12) 0.0168(5) Uani 1 1 d . . .
C18C C 0.4673(3) 0.8042(2) 0.48439(12) 0.0175(5) Uani 1 1 d . . .
C19C C 0.6067(3) 0.8561(2) 0.49157(14) 0.0215(6) Uani 1 1 d . . .
H19C H 0.6736 0.8504 0.4587 0.026 Uiso 1 1 calc R . .
C20C C 0.6475(3) 0.9166(3) 0.54723(15) 0.0257(6) Uani 1 1 d . . .
H20C H 0.7428 0.9527 0.5525 0.031 Uiso 1 1 calc R . .
C21C C 0.5500(3) 0.9247(3) 0.59523(14) 0.0254(6) Uani 1 1 d . . .
H21C H 0.5799 0.9649 0.6334 0.031 Uiso 1 1 calc R . .
C22C C 0.4086(3) 0.8745(2) 0.58811(13) 0.0206(6) Uani 1 1 d . . .
H22C H 0.3414 0.8809 0.6209 0.025 Uiso 1 1 calc R . .
C23C C 0.3678(3) 0.8152(2) 0.53255(12) 0.0171(5) Uani 1 1 d . . .
O1C O -0.0942(12) 0.8758(9) 0.6902(5) 0.034(2) Uiso 0.25 1 d P . .
O2C O -0.171(2) 0.8537(16) 0.6625(8) 0.033(4) Uiso 0.14 1 d P . .
O3C O -0.197(2) 0.7775(17) 0.6535(9) 0.040(4) Uiso 0.14 1 d P . .
O4C O -0.138(2) 0.7219(16) 0.6741(8) 0.040(4) Uiso 0.15 1 d P . .
O5C O -0.053(2) 0.7619(18) 0.7043(9) 0.038(4) Uiso 0.14 1 d P . .
O6C O -0.0457(16) 0.8301(14) 0.7069(6) 0.035(3) Uiso 0.18 1 d P . .

loop_
_atom_site_aniso_label
_atom_site_aniso_U_11
_atom_site_aniso_U_22
_atom_site_aniso_U_33
_atom_site_aniso_U_23
_atom_site_aniso_U_13
_atom_site_aniso_U_12
C1A 0.041(2) 0.062(3) 0.0282(18) 0.0077(17) 0.0155(15) 0.0245(19)
C2A 0.0312(17) 0.0374(18) 0.0237(15) 0.0037(13) 0.0012(13) 0.0115(14)
C3A 0.0216(14) 0.0254(15) 0.0237(15) 0.0024(12) -0.0001(12) 0.0019(12)
C4A 0.0157(13) 0.0190(13) 0.0207(13) 0.0019(10) 0.0010(10) 0.0005(10)
C5A 0.0183(13) 0.0171(13) 0.0250(14) 0.0021(11) -0.0061(11) -0.0015(10)
C6A 0.0293(16) 0.0235(15) 0.0258(15) -0.0017(12) -0.0082(12) 0.0044(12)
C7A 0.044(2) 0.0165(14) 0.0401(19) -0.0012(13) -0.0184(16) 0.0028(13)
C8A 0.0347(18) 0.0250(16) 0.045(2) 0.0127(15) -0.0171(15) -0.0088(14)
C9A 0.0215(15) 0.0303(16) 0.0339(17) 0.0124(13) -0.0056(12) -0.0054(12)
C10A 0.0165(13) 0.0215(14) 0.0251(14) 0.0053(11) -0.0051(11) -0.0008(11)
C11A 0.0154(13) 0.0229(14) 0.0258(14) 0.0049(11) 0.0052(11) -0.0006(11)
C12A 0.0196(14) 0.0163(13) 0.0234(14) 0.0035(11) 0.0007(11) 0.0009(10)
C13A 0.0306(16) 0.0238(15) 0.0214(14) 0.0012(12) 0.0030(12) 0.0036(12)
C14A 0.0345(17) 0.0225(15) 0.0265(16) -0.0021(12) -0.0079(13) 0.0007(13)
C15A 0.0229(15) 0.0216(14) 0.0360(17) 0.0037(13) -0.0070(13) -0.0045(12)
C16A 0.0197(14) 0.0189(13) 0.0277(15) 0.0066(11) 0.0000(11) -0.0009(11)
C17A 0.0167(13) 0.0173(13) 0.0205(13) 0.0022(10) -0.0014(10) 0.0007(10)
C18A 0.0171(13) 0.0189(13) 0.0300(15) 0.0042(11) -0.0001(11) -0.0011(11)
C19A 0.0179(15) 0.0313(17) 0.0446(19) 0.0103(14) 0.0040(13) 0.0026(13)
C20A 0.0250(17) 0.0367(19) 0.057(2) 0.0189(17) -0.0006(16) 0.0088(14)
C21A 0.0302(17) 0.0298(17) 0.0424(19) 0.0170(15) -0.0093(14) -0.0012(14)
C22A 0.0258(15) 0.0216(14) 0.0281(15) 0.0066(12) -0.0018(12) -0.0022(12)
C23A 0.0168(13) 0.0156(12) 0.0270(14) 0.0014(11) -0.0022(11) -0.0011(10)
O1A 0.018(2) 0.027(2) 0.026(2) 0.0072(17) 0.0017(16) -0.0030(17)
O2A 0.025(2) 0.021(2) 0.031(2) -0.0034(17) -0.0045(18) -0.0009(17)
C1B 0.0279(17) 0.0417(19) 0.0239(15) 0.0075(14) 0.0096(13) 0.0106(14)
C2B 0.0190(14) 0.0219(14) 0.0233(14) -0.0008(11) -0.0016(11) -0.0009(11)
C3B 0.0184(13) 0.0207(13) 0.0192(13) -0.0007(11) -0.0016(11) -0.0005(11)
C4B 0.0169(13) 0.0191(13) 0.0175(13) 0.0011(10) -0.0003(10) 0.0000(10)
C5B 0.0175(13) 0.0166(13) 0.0260(14) 0.0030(11) -0.0027(11) -0.0006(10)
C6B 0.0236(15) 0.0196(14) 0.0283(15) 0.0008(12) -0.0036(12) 0.0012(11)
C7B 0.0300(17) 0.0202(15) 0.0380(18) 0.0002(13) -0.0102(14) -0.0036(12)
C8B 0.0185(14) 0.0216(15) 0.0460(19) 0.0059(13) -0.0060(13) -0.0038(12)
C9B 0.0184(14) 0.0236(15) 0.0407(18) 0.0101(13) -0.0002(12) 0.0002(12)
C10B 0.0183(13) 0.0191(13) 0.0262(14) 0.0053(11) -0.0014(11) 0.0020(11)
C11B 0.0210(14) 0.0226(14) 0.0227(14) 0.0008(11) 0.0033(11) 0.0004(11)
C12B 0.0176(13) 0.0219(14) 0.0201(13) 0.0003(11) -0.0012(10) -0.0013(11)
C13B 0.0218(14) 0.0254(15) 0.0229(14) -0.0029(12) -0.0017(11) 0.0047(12)
C14B 0.0319(17) 0.0203(14) 0.0294(16) -0.0002(12) -0.0029(13) 0.0087(12)
C15B 0.0342(17) 0.0204(14) 0.0302(16) 0.0054(12) -0.0043(13) -0.0010(13)
C16B 0.0212(14) 0.0247(15) 0.0219(14) 0.0037(11) -0.0013(11) -0.0004(11)
C17B 0.0178(13) 0.0196(13) 0.0194(13) -0.0010(11) -0.0029(10) 0.0013(10)
C18B 0.0208(14) 0.0189(13) 0.0225(14) 0.0021(11) -0.0012(11) -0.0040(11)
C19B 0.0282(16) 0.0247(15) 0.0201(14) 0.0020(11) 0.0007(12) -0.0069(12)
C20B 0.0313(17) 0.0294(16) 0.0255(15) 0.0086(13) -0.0083(13) -0.0077(13)
C21B 0.0210(15) 0.0293(16) 0.0337(17) 0.0071(13) -0.0064(12) -0.0006(12)
C22B 0.0181(14) 0.0239(14) 0.0236(14) 0.0008(11) -0.0018(11) -0.0022(11)
C23B 0.0198(13) 0.0173(13) 0.0207(13) 0.0002(10) -0.0020(11) -0.0022(10)
O1B 0.044(3) 0.023(2) 0.023(2) 0.0062(19) 0.0037(19) 0.007(2)
O2B 0.043(3) 0.053(4) 0.022(2) 0.006(2) 0.006(2) 0.008(3)
C1C 0.061(3) 0.095(4) 0.045(3) 0.006(3) 0.042(2) 0.005(3)
C2C 0.0306(17) 0.0383(19) 0.0269(16) 0.0048(14) 0.0101(13) 0.0003(14)
C3C 0.0192(13) 0.0238(14) 0.0189(13) 0.0038(11) 0.0041(11) 0.0004(11)
C4C 0.0166(13) 0.0180(13) 0.0144(12) 0.0022(10) 0.0024(10) 0.0001(10)
C5C 0.0168(13) 0.0193(13) 0.0158(12) 0.0014(10) -0.0027(10) 0.0003(10)
C6C 0.0206(14) 0.0228(14) 0.0214(14) 0.0059(11) -0.0020(11) -0.0017(11)
C7C 0.0302(16) 0.0197(14) 0.0272(15) 0.0061(12) -0.0059(12) -0.0033(12)
C8C 0.0311(16) 0.0194(14) 0.0273(15) -0.0011(12) -0.0079(13) 0.0062(12)
C9C 0.0181(13) 0.0239(14) 0.0202(14) -0.0025(11) -0.0043(11) 0.0036(11)
C10C 0.0167(13) 0.0212(13) 0.0160(12) 0.0003(10) -0.0021(10) 0.0015(10)
C11C 0.0171(13) 0.0234(14) 0.0146(12) 0.0021(10) 0.0064(10) 0.0021(11)
C12C 0.0199(13) 0.0158(12) 0.0159(12) 0.0000(10) 0.0012(10) -0.0010(10)
C13C 0.0253(15) 0.0218(14) 0.0162(13) 0.0021(11) 0.0010(11) -0.0056(11)
C14C 0.0340(17) 0.0238(15) 0.0213(14) 0.0072(12) -0.0082(12) -0.0027(13)
C15C 0.0231(15) 0.0216(14) 0.0271(15) 0.0040(12) -0.0069(12) 0.0004(11)
C16C 0.0190(14) 0.0202(13) 0.0223(14) 0.0009(11) 0.0006(11) 0.0009(11)
C17C 0.0179(13) 0.0163(12) 0.0156(12) 0.0004(10) 0.0004(10) -0.0019(10)
C18C 0.0180(13) 0.0154(12) 0.0189(13) 0.0022(10) 0.0015(10) 0.0009(10)
C19C 0.0177(13) 0.0206(14) 0.0271(15) 0.0058(11) 0.0056(11) 0.0018(11)
C20C 0.0192(14) 0.0208(14) 0.0373(17) 0.0044(12) -0.0008(12) -0.0028(11)
C21C 0.0237(15) 0.0236(15) 0.0265(15) -0.0043(12) -0.0052(12) -0.0018(12)
C22C 0.0221(14) 0.0201(13) 0.0196(13) 0.0028(11) 0.0014(11) 0.0012(11)
C23C 0.0153(13) 0.0158(12) 0.0205(13) 0.0037(10) 0.0005(10) 0.0013(10)

loop_
_atom_type_symbol
_atom_type_description
_atom_type_scat_dispersion_real
_atom_type_scat_dispersion_imag
_atom_type_scat_source
C C 0.0033 0.0016 'International Tables Vol C Tables 4.2.6.8 and 6.1.1.4'
H H 0.0000 0.0000 'International Tables Vol C Tables 4.2.6.8 and 6.1.1.4'
O O 0.0106 0.0060 'International Tables Vol C Tables 4.2.6.8 and 6.1.1.4'

loop_
_geom_angle_atom_site_label_1
_geom_angle_atom_site_label_2
_geom_angle_atom_site_label_3
_geom_angle
O1A C1A O2A 96.5(4)
O1A C1A C2A 116.0(4)
O2A C1A C2A 118.5(4)
C3A C2A C1A 179.2(4)
C2A C3A C4A 176.5(3)
C3A C4A C17A 115.2(2)
C3A C4A C23A 113.5(2)
C17A C4A C23A 104.4(2)
C3A C4A C5A 113.3(2)
C17A C4A C5A 104.9(2)
C23A C4A C5A 104.5(2)
C6A C5A C10A 120.4(3)
C6A C5A C4A 126.1(3)
C10A C5A C4A 113.5(2)
C5A C6A C7A 118.7(3)
C8A C7A C6A 121.1(3)
C7A C8A C9A 119.8(3)
C10A C9A C8A 119.5(3)
C9A C10A C5A 120.3(3)
C9A C10A C11A 125.9(3)
C5A C10A C11A 113.8(2)
C18A C11A C10A 105.3(2)
C18A C11A C12A 105.5(2)
C10A C11A C12A 105.6(2)
C13A C12A C17A 120.2(3)
C13A C12A C11A 126.1(3)
C17A C12A C11A 113.7(2)
C12A C13A C14A 119.6(3)
C15A C14A C13A 120.2(3)
C14A C15A C16A 120.7(3)
C17A C16A C15A 118.6(3)
C16A C17A C12A 120.6(3)
C16A C17A C4A 126.0(3)
C12A C17A C4A 113.4(2)
C19A C18A C23A 120.4(3)
C19A C18A C11A 125.8(3)
C23A C18A C11A 113.8(2)
C18A C19A C20A 119.6(3)
C21A C20A C19A 120.1(3)
C20A C21A C22A 121.1(3)
C23A C22A C21A 118.4(3)
C22A C23A C18A 120.5(3)
C22A C23A C4A 126.0(3)
C18A C23A C4A 113.5(3)
O1B C1B O2B 37.7(3)
O1B C1B C2B 111.0(3)
O2B C1B C2B 108.3(3)
C3B C2B C1B 172.6(3)
C2B C3B C4B 178.1(3)
C3B C4B C23B 112.6(2)
C3B C4B C17B 113.9(2)
C23B C4B C17B 105.9(2)
C3B C4B C5B 113.6(2)
C23B C4B C5B 104.9(2)
C17B C4B C5B 105.1(2)
C6B C5B C10B 121.2(3)
C6B C5B C4B 125.8(3)
C10B C5B C4B 113.0(2)
C5B C6B C7B 118.8(3)
C8B C7B C6B 120.4(3)
C9B C8B C7B 120.4(3)
C8B C9B C10B 119.3(3)
C9B C10B C5B 119.9(3)
C9B C10B C11B 126.7(3)
C5B C10B C11B 113.4(2)
C10B C11B C18B 105.5(2)
C10B C11B C12B 105.4(2)
C18B C11B C12B 106.3(2)
C13B C12B C17B 120.1(3)
C13B C12B C11B 126.5(3)
C17B C12B C11B 113.4(2)
C12B C13B C14B 119.1(3)
C13B C14B C15B 120.8(3)
C14B C15B C16B 120.0(3)
C17B C16B C15B 118.7(3)
C16B C17B C12B 121.2(3)
C16B C17B C4B 125.8(3)
C12B C17B C4B 112.9(2)
C19B C18B C23B 119.8(3)
C19B C18B C11B 127.0(3)
C23B C18B C11B 113.1(3)
C18B C19B C20B 119.6(3)
C19B C20B C21B 120.4(3)
C20B C21B C22B 120.5(3)
C23B C22B C21B 118.7(3)
C22B C23B C18B 121.0(3)
C22B C23B C4B 125.8(3)
C18B C23B C4B 113.2(2)
O4C C1C O3C 56.5(13)
O4C C1C O2C 96.1(14)
O3C C1C O2C 48.7(12)
O4C C1C O5C 57.7(13)
O3C C1C O5C 101.9(14)
O2C C1C O5C 106.5(13)
O4C C1C O6C 90.1(12)
O3C C1C O6C 108.0(13)
O2C C1C O6C 81.9(12)
O5C C1C O6C 39.5(10)
O4C C1C O1C 108.0(11)
O3C C1C O1C 88.5(12)
O2C C1C O1C 46.2(9)
O5C C1C O1C 76.2(11)
O6C C1C O1C 39.7(8)
O4C C1C C2C 129.7(11)
O3C C1C C2C 127.4(12)
O2C C1C C2C 123.0(10)
O5C C1C C2C 125.2(11)
O6C C1C C2C 122.9(8)
O1C C1C C2C 121.7(7)
C3C C2C C1C 179.2(5)
C2C C3C C4C 179.6(3)
C3C C4C C17C 113.7(2)
C3C C4C C23C 113.6(2)
C17C C4C C23C 105.0(2)
C3C C4C C5C 113.4(2)
C17C C4C C5C 105.1(2)
C23C C4C C5C 105.1(2)
C6C C5C C10C 121.0(3)
C6C C5C C4C 126.0(2)
C10C C5C C4C 113.0(2)
C5C C6C C7C 118.7(3)
C8C C7C C6C 120.9(3)
C7C C8C C9C 120.3(3)
C10C C9C C8C 119.3(3)
C9C C10C C5C 119.9(3)
C9C C10C C11C 126.9(3)
C5C C10C C11C 113.2(2)
C10C C11C C12C 106.1(2)
C10C C11C C18C 105.5(2)
C12C C11C C18C 106.0(2)
C13C C12C C17C 120.4(3)
C13C C12C C11C 126.4(2)
C17C C12C C11C 113.2(2)
C12C C13C C14C 118.9(3)
C15C C14C C13C 120.4(3)
C14C C15C C16C 120.7(3)
C17C C16C C15C 118.7(3)
C16C C17C C12C 120.8(3)
C16C C17C C4C 125.8(2)
C12C C17C C4C 113.4(2)
C19C C18C C23C 120.0(3)
C19C C18C C11C 126.7(2)
C23C C18C C11C 113.3(2)
C18C C19C C20C 119.4(3)
C21C C20C C19C 120.3(3)
C20C C21C C22C 120.7(3)
C23C C22C C21C 118.8(3)
C22C C23C C18C 120.8(3)
C22C C23C C4C 126.1(2)
C18C C23C C4C 113.1(2)
O6C O1C O2C 123(2)
O6C O1C C1C 69.1(13)
O2C O1C C1C 63.3(13)
O6C O1C O5C 24.5(13)
O2C O1C O5C 98.8(16)
C1C O1C O5C 50.3(8)
O6C O1C O3C 93.2(16)
O2C O1C O3C 30.0(13)
C1C O1C O3C 41.9(8)
O5C O1C O3C 68.7(11)
O3C O2C O1C 119(2)
O3C O2C C1C 60.8(17)
O1C O2C C1C 70.5(14)
O3C O2C O6C 93(2)
O1C O2C O6C 26.4(10)
C1C O2C O6C 50.4(9)
O3C O2C O4C 32.9(16)
O1C O2C O4C 86.6(15)
C1C O2C O4C 39.5(9)
O6C O2C O4C 60.1(10)
O2C O3C O4C 117(3)
O2C O3C C1C 70.6(18)
O4C O3C C1C 60.8(16)
O2C O3C O1C 30.5(14)
O4C O3C O1C 86.7(17)
C1C O3C O1C 49.6(9)
O2C O3C O5C 82.7(19)
O4C O3C O5C 34.5(14)
C1C O3C O5C 41.1(10)
O1C O3C O5C 52.2(9)
O3C O4C C1C 62.7(16)
O3C O4C O5C 114(2)
C1C O4C O5C 66.6(16)
O3C O4C O6C 86.8(18)
C1C O4C O6C 48.8(10)
O5C O4C O6C 26.7(12)
O3C O4C O2C 29.9(14)
C1C O4C O2C 44.4(10)
O5C O4C O2C 83.7(17)
O6C O4C O2C 57.0(10)
O6C O5C O4C 116(3)
O6C O5C C1C 72.7(19)
O4C O5C C1C 55.7(14)
O6C O5C O1C 25.2(14)
O4C O5C O1C 91.0(17)
C1C O5C O1C 53.5(9)
O6C O5C O3C 84(2)
O4C O5C O3C 31.9(13)
C1C O5C O3C 37.0(9)
O1C O5C O3C 59.1(10)
O5C O6C O1C 130(3)
O5C O6C C1C 67.8(18)
O1C O6C C1C 71.2(13)
O5C O6C O2C 100(2)
O1C O6C O2C 30.3(12)
C1C O6C O2C 47.7(9)
O5C O6C O4C 37.0(17)
O1C O6C O4C 93.2(16)
C1C O6C O4C 41.1(8)
O2C O6C O4C 62.9(11)

loop_
_geom_bond_atom_site_label_1
_geom_bond_atom_site_label_2
_geom_bond_distance
C1A O1A 1.233(6)
C1A O2A 1.316(6)
C1A C2A 1.481(4)
C2A C3A 1.172(4)
C3A C4A 1.467(4)
C4A C17A 1.538(4)
C4A C23A 1.542(4)
C4A C5A 1.544(4)
C5A C6A 1.391(4)
C5A C10A 1.396(4)
C6A C7A 1.396(5)
C7A C8A 1.388(5)
C8A C9A 1.392(5)
C9A C10A 1.391(4)
C10A C11A 1.519(4)
C11A C18A 1.518(4)
C11A C12A 1.519(4)
C12A C13A 1.378(4)
C12A C17A 1.402(4)
C13A C14A 1.392(5)
C14A C15A 1.386(5)
C15A C16A 1.396(4)
C16A C17A 1.388(4)
C18A C19A 1.383(4)
C18A C23A 1.399(4)
C19A C20A 1.389(5)
C20A C21A 1.383(5)
C21A C22A 1.400(4)
C22A C23A 1.388(4)
C1B O1B 1.348(6)
C1B O2B 1.441(3)
C1B C2B 1.478(4)
C2B C3B 1.189(4)
C3B C4B 1.461(4)
C4B C23B 1.536(4)
C4B C17B 1.536(4)
C4B C5B 1.540(4)
C5B C6B 1.372(4)
C5B C10B 1.395(4)
C6B C7B 1.401(4)
C7B C8B 1.388(5)
C8B C9B 1.385(5)
C9B C10B 1.389(4)
C10B C11B 1.524(4)
C11B C18B 1.525(4)
C11B C12B 1.525(4)
C12B C13B 1.381(4)
C12B C17B 1.397(4)
C13B C14B 1.390(5)
C14B C15B 1.392(5)
C15B C16B 1.401(4)
C16B C17B 1.377(4)
C18B C19B 1.383(4)
C18B C23B 1.398(4)
C19B C20B 1.385(5)
C20B C21B 1.388(5)
C21B C22B 1.394(4)
C22B C23B 1.381(4)
C1C O4C 1.050(19)
C1C O3C 1.07(2)
C1C O2C 1.155(18)
C1C O5C 1.167(19)
C1C O6C 1.203(15)
C1C O1C 1.219(11)
C1C C2C 1.470(5)
C2C C3C 1.170(4)
C3C C4C 1.467(4)
C4C C17C 1.539(4)
C4C C23C 1.540(4)
C4C C5C 1.542(4)
C5C C6C 1.379(4)
C5C C10C 1.403(4)
C6C C7C 1.396(4)
C7C C8C 1.381(5)
C8C C9C 1.399(4)
C9C C10C 1.384(4)
C10C C11C 1.519(4)
C11C C12C 1.521(4)
C11C C18C 1.525(4)
C12C C13C 1.384(4)
C12C C17C 1.395(4)
C13C C14C 1.398(4)
C14C C15C 1.385(4)
C15C C16C 1.397(4)
C16C C17C 1.381(4)
C18C C19C 1.386(4)
C18C C23C 1.399(4)
C19C C20C 1.388(4)
C20C C21C 1.387(4)
C21C C22C 1.393(4)
C22C C23C 1.381(4)
O1C O6C 0.823(15)
O1C O2C 0.933(18)
O1C O5C 1.47(2)
O1C O3C 1.60(2)
O2C O3C 0.92(2)
O2C O6C 1.55(2)
O2C O4C 1.64(3)
O3C O4C 1.00(2)
O3C O5C 1.74(3)
O4C O5C 1.07(2)
O4C O6C 1.60(2)
O5C O6C 0.80(2)
